data_7125656
loop_
_publ_author_name
'Yadav, Pinky'
'Fridman, Natalia'
'Mizrahi, Amir'
'Gross, Zeev'

_publ_section_title
;
 Rhenium(i) sapphyrins: remarkable difference between the
 C<sub>6</sub>F<sub>5</sub> and CF<sub>3</sub>-substituted derivatives.
;
_journal_issue 6
_journal_name_full 'Chemical communications (Cambridge, England)'
_journal_page_first 980
_journal_page_last 983
_journal_paper_doi 10.1039/c9cc08877f
_journal_volume 56
_journal_year 2020
_chemical_formula_moiety 'C31 H12 F12 N5 O3 Re'
_chemical_formula_sum 'C31 H12 F12 N5 O3 Re'
_chemical_formula_weight 916.66
_chemical_name_common 'Gross254b (Pinky)'
_space_group_crystal_system monoclinic
_space_group_IT_number 14
_space_group_name_Hall '-P 2yn'
_space_group_name_H-M_alt 'P 1 21/n 1'
_atom_sites_solution_hydrogens mixed
_audit_creation_method SHELXL-2018/3
_audit_update_record
;
2019-08-25 deposited with the CCDC.	2019-12-16 downloaded from the CCDC.
;
_cell_angle_alpha 90
_cell_angle_beta 101.594(2)
_cell_angle_gamma 90
_cell_formula_units_Z 4
_cell_length_a 11.9191(10)
_cell_length_b 13.1221(11)
_cell_length_c 19.0424(17)
_cell_measurement_reflns_used 5076
_cell_measurement_temperature 200(2)
_cell_measurement_theta_max 25.047
_cell_measurement_theta_min 1.862
_cell_volume 2917.5(4)
_computing_cell_refinement 'APEX2 v2010.7-0 (Bruker AXS)'
_computing_data_collection 'Bruker Instrument Service v2010.7.0.0'
_computing_data_reduction 'SAINT V7.68A (Bruker AXS, 2009)'
_computing_molecular_graphics 'Olex2 (Dolomanov et al., 2009)'
_computing_publication_material 'Olex2 (Dolomanov et al., 2009)'
_computing_structure_refinement 'SHELXL-2014/7 (Sheldrick, 2014)'
_computing_structure_solution 'SIR2004 (Burla et al., 2007)'
_diffrn_ambient_temperature 200(2)
_diffrn_detector_area_resol_mean 95
_diffrn_measured_fraction_theta_full 0.981
_diffrn_measured_fraction_theta_max 0.981
_diffrn_measurement_device_type 'APEX2 (Bruker AXS)'
_diffrn_measurement_method '\f and \w scans'
_diffrn_radiation_type MoK\a
_diffrn_radiation_wavelength 0.71073
_diffrn_reflns_av_R_equivalents 0.1168
_diffrn_reflns_av_unetI/netI 0.0731
_diffrn_reflns_Laue_measured_fraction_full 0.981
_diffrn_reflns_Laue_measured_fraction_max 0.981
_diffrn_reflns_limit_h_max 14
_diffrn_reflns_limit_h_min -13
_diffrn_reflns_limit_k_max 15
_diffrn_reflns_limit_k_min -15
_diffrn_reflns_limit_l_max 22
_diffrn_reflns_limit_l_min -21
_diffrn_reflns_number 19449
_diffrn_reflns_point_group_measured_fraction_full 0.981
_diffrn_reflns_point_group_measured_fraction_max 0.981
_diffrn_reflns_theta_full 25.047
_diffrn_reflns_theta_max 25.047
_diffrn_reflns_theta_min 1.862
_exptl_absorpt_coefficient_mu 4.288
_exptl_absorpt_correction_T_max 0.546
_exptl_absorpt_correction_T_min 0.492
_exptl_absorpt_correction_type multi-scan
_exptl_absorpt_process_details 'SADABS V2008/1 (Bruker AXS)'
_exptl_crystal_colour 'dark brown'
_exptl_crystal_density_diffrn 2.087
_exptl_crystal_description prism
_exptl_crystal_F_000 1760
_exptl_crystal_size_max 0.180
_exptl_crystal_size_mid 0.150
_exptl_crystal_size_min 0.150
_refine_diff_density_max 1.067
_refine_diff_density_min -1.624
_refine_diff_density_rms 0.130
_refine_ls_extinction_method none
_refine_ls_goodness_of_fit_ref 0.985
_refine_ls_hydrogen_treatment mixed
_refine_ls_matrix_type full
_refine_ls_number_parameters 477
_refine_ls_number_reflns 5076
_refine_ls_number_restraints 0
_refine_ls_restrained_S_all 0.985
_refine_ls_R_factor_all 0.0397
_refine_ls_R_factor_gt 0.0321
_refine_ls_shift/su_max 0.001
_refine_ls_shift/su_mean 0.000
_refine_ls_structure_factor_coef Fsqd
_refine_ls_weighting_details 'w=1/[\s^2^(Fo^2^)+(0.0320P)^2^] where P=(Fo^2^+2Fc^2^)/3'
_refine_ls_weighting_scheme calc
_refine_ls_wR_factor_gt 0.0745
_refine_ls_wR_factor_ref 0.0775
_reflns_Friedel_coverage 0.000
_reflns_number_gt 4216
_reflns_number_total 5076
_reflns_threshold_expression 'I > 2\s(I)'
_cod_data_source_file c9cc08877f2.cif
_cod_data_source_block Gross254b
_cod_depositor_comments 'Adding full bibliography for 7125655--7125656.cif.'
_cod_original_sg_symbol_H-M 'P 21/n'
_cod_database_code 7125656
_shelx_shelxl_version_number 2018/3
_shelx_space_group_comment
;
The symmetry employed for this shelxl refinement is uniquely defined
by the following loop, which should always be used as a source of
symmetry information in preference to the above space-group names.
They are only intended as comments.
;
_shelx_estimated_absorpt_t_min 0.512
_shelx_estimated_absorpt_t_max 0.566

loop_
_space_group_symop_operation_xyz
'x, y, z'
'-x+1/2, y+1/2, -z+1/2'
'-x, -y, -z'
'x-1/2, -y-1/2, z-1/2'

loop_
_atom_site_label
_atom_site_type_symbol
_atom_site_fract_x
_atom_site_fract_y
_atom_site_fract_z
_atom_site_U_iso_or_equiv
_atom_site_adp_type
_atom_site_occupancy
_atom_site_site_symmetry_order
_atom_site_calc_flag
_atom_site_refinement_flags_posn
_atom_site_refinement_flags_adp
Re1 Re 0.77804(2) 0.55282(2) 0.54886(2) 0.02627(8) Uani 1 1 d . .
F1 F 0.8574(4) 0.2697(3) 0.3590(2) 0.0800(12) Uani 1 1 d . .
F2 F 0.6971(4) 0.2016(4) 0.3642(3) 0.1083(19) Uani 1 1 d . .
F3 F 0.8431(4) 0.1782(3) 0.4479(2) 0.0734(11) Uani 1 1 d . .
F4 F 0.7646(4) 0.7726(3) 0.3110(2) 0.1005(16) Uani 1 1 d . .
F5 F 0.7275(4) 0.8673(3) 0.3910(2) 0.0939(15) Uani 1 1 d . .
F6 F 0.5959(4) 0.8173(4) 0.3123(3) 0.123(2) Uani 1 1 d . .
F7 F 0.6219(4) 0.9764(2) 0.5528(2) 0.0781(12) Uani 1 1 d . .
F8 F 0.6485(4) 0.9951(3) 0.66424(19) 0.0835(13) Uani 1 1 d . .
F9 F 0.4804(4) 0.9846(3) 0.6027(3) 0.0994(15) Uani 1 1 d . .
F10 F 0.5127(4) 0.6423(3) 0.90349(19) 0.0778(11) Uani 1 1 d . .
F11 F 0.6183(4) 0.5106(4) 0.91301(19) 0.0810(12) Uani 1 1 d . .
F12 F 0.4409(4) 0.5003(4) 0.8639(2) 0.0830(12) Uani 1 1 d . .
O1 O 0.8499(4) 0.5992(3) 0.70896(19) 0.0490(9) Uani 1 1 d . .
O2 O 0.9032(4) 0.7530(3) 0.5343(2) 0.0641(12) Uani 1 1 d . .
O3 O 1.0074(3) 0.4446(3) 0.5739(2) 0.0522(10) Uani 1 1 d . .
N3 N 0.5860(4) 0.6931(3) 0.7039(2) 0.0366(9) Uani 1 1 d . .
N1 N 0.7318(3) 0.5239(3) 0.4343(2) 0.0331(9) Uani 1 1 d . .
N5 N 0.6983(3) 0.4029(3) 0.5538(2) 0.0300(8) Uani 1 1 d . .
N4 N 0.6128(3) 0.4919(3) 0.6924(2) 0.0350(9) Uani 1 1 d . .
H4 H 0.616107 0.546741 0.666260 0.042 Uiso 1 1 calc R U
N2 N 0.6280(4) 0.7909(3) 0.5002(2) 0.0342(9) Uani 1 1 d . .
H2 H 0.666(4) 0.845(4) 0.490(3) 0.034(13) Uiso 1 1 d . .
C1 C 0.7535(4) 0.3411(4) 0.4415(3) 0.0374(11) Uani 1 1 d . .
C2 C 0.7475(4) 0.4334(3) 0.4034(3) 0.0356(11) Uani 1 1 d . .
C3 C 0.7419(6) 0.4515(4) 0.3272(3) 0.0520(15) Uani 1 1 d . .
H3 H 0.749798 0.401512 0.292468 0.062 Uiso 1 1 calc R U
C4 C 0.7234(5) 0.5518(4) 0.3150(3) 0.0496(14) Uani 1 1 d . .
H4A H 0.719162 0.586130 0.270678 0.060 Uiso 1 1 calc R U
C5 C 0.7116(5) 0.5965(4) 0.3813(3) 0.0385(12) Uani 1 1 d . .
C6 C 0.6769(4) 0.6948(4) 0.3973(3) 0.0356(11) Uani 1 1 d . .
C7 C 0.6299(4) 0.7064(3) 0.4590(2) 0.0326(10) Uani 1 1 d . .
C8 C 0.5821(4) 0.6254(3) 0.4940(2) 0.0280(10) Uani 1 1 d . .
H8 H 0.524761 0.579353 0.464035 0.034 Uiso 1 1 calc R U
C9 C 0.5581(4) 0.6630(3) 0.5559(3) 0.0324(10) Uani 1 1 d . .
H9 H 0.523(5) 0.629(5) 0.590(4) 0.069(19) Uiso 1 1 d . .
C10 C 0.5906(4) 0.7680(3) 0.5624(2) 0.0313(10) Uani 1 1 d . .
C11 C 0.5854(4) 0.8327(3) 0.6203(3) 0.0356(11) Uani 1 1 d . .
C12 C 0.5740(4) 0.7943(3) 0.6872(3) 0.0357(11) Uani 1 1 d . .
C13 C 0.5440(5) 0.8457(4) 0.7471(3) 0.0468(13) Uani 1 1 d . .
H13 H 0.532204 0.916967 0.750862 0.056 Uiso 1 1 calc R U
C14 C 0.5352(5) 0.7752(4) 0.7974(3) 0.0490(14) Uani 1 1 d . .
H14 H 0.515516 0.787516 0.842535 0.059 Uiso 1 1 calc R U
C15 C 0.5614(4) 0.6776(4) 0.7697(3) 0.0403(12) Uani 1 1 d . .
C16 C 0.5622(4) 0.5783(4) 0.7971(3) 0.0398(12) Uani 1 1 d . .
C17 C 0.5857(4) 0.4914(4) 0.7588(3) 0.0395(12) Uani 1 1 d . .
C18 C 0.5883(5) 0.3877(4) 0.7826(3) 0.0533(15) Uani 1 1 d . .
H18 H 0.573166 0.364285 0.826975 0.064 Uiso 1 1 calc R U
C19 C 0.6165(5) 0.3292(4) 0.7300(3) 0.0469(14) Uani 1 1 d . .
H19 H 0.623511 0.257087 0.730964 0.056 Uiso 1 1 calc R U
C20 C 0.6340(4) 0.3947(3) 0.6723(3) 0.0333(11) Uani 1 1 d . .
C21 C 0.6647(4) 0.3555(3) 0.6106(3) 0.0313(10) Uani 1 1 d . .
C22 C 0.6626(4) 0.2478(4) 0.5979(3) 0.0414(12) Uani 1 1 d . .
H22 H 0.640526 0.197408 0.628317 0.050 Uiso 1 1 calc R U
C23 C 0.6966(5) 0.2297(4) 0.5364(3) 0.0442(13) Uani 1 1 d . .
H23 H 0.703397 0.164868 0.515531 0.053 Uiso 1 1 calc R U
C24 C 0.7210(4) 0.3272(3) 0.5074(3) 0.0350(11) Uani 1 1 d . .
C25 C 0.7871(5) 0.2478(4) 0.4039(3) 0.0535(15) Uani 1 1 d . .
C26 C 0.6904(5) 0.7850(4) 0.3516(3) 0.0515(15) Uani 1 1 d . .
C27 C 0.5850(6) 0.9457(4) 0.6110(3) 0.0472(14) Uani 1 1 d . .
C28 C 0.5342(5) 0.5582(5) 0.8691(3) 0.0523(15) Uani 1 1 d . .
C29 C 0.8150(4) 0.5812(3) 0.6495(3) 0.0340(11) Uani 1 1 d . .
C30 C 0.8559(5) 0.6785(4) 0.5385(3) 0.0397(12) Uani 1 1 d . .
C31 C 0.9204(4) 0.4855(4) 0.5634(2) 0.0331(10) Uani 1 1 d . .

loop_
_atom_site_aniso_label
_atom_site_aniso_U_11
_atom_site_aniso_U_22
_atom_site_aniso_U_33
_atom_site_aniso_U_23
_atom_site_aniso_U_13
_atom_site_aniso_U_12
Re1 0.02912(13) 0.02694(11) 0.02028(11) -0.00071(7) -0.00094(8) -0.00379(7)
F1 0.103(3) 0.079(3) 0.066(3) -0.011(2) 0.036(2) 0.033(2)
F2 0.073(3) 0.102(3) 0.131(4) -0.085(3) -0.023(3) 0.005(2)
F3 0.091(3) 0.055(2) 0.076(3) -0.0045(18) 0.022(2) 0.0334(19)
F4 0.146(4) 0.084(3) 0.095(3) 0.040(2) 0.082(3) 0.023(3)
F5 0.149(4) 0.064(2) 0.074(3) 0.008(2) 0.037(3) -0.040(3)
F6 0.082(3) 0.115(4) 0.150(5) 0.092(3) -0.033(3) -0.014(3)
F7 0.137(4) 0.0360(17) 0.066(3) 0.0029(16) 0.030(3) -0.008(2)
F8 0.139(4) 0.0428(19) 0.054(2) -0.0081(16) -0.015(2) -0.026(2)
F9 0.075(3) 0.056(2) 0.163(5) 0.020(3) 0.016(3) 0.028(2)
F10 0.115(3) 0.087(3) 0.040(2) -0.0042(18) 0.037(2) 0.004(2)
F11 0.091(3) 0.111(3) 0.037(2) 0.022(2) 0.004(2) 0.016(2)
F12 0.084(3) 0.116(3) 0.057(3) 0.003(2) 0.034(2) -0.029(3)
O1 0.071(3) 0.044(2) 0.026(2) -0.0059(15) -0.0038(18) -0.0098(18)
O2 0.060(3) 0.047(2) 0.078(3) 0.014(2) -0.003(2) -0.023(2)
O3 0.036(2) 0.067(3) 0.053(3) 0.0172(18) 0.007(2) 0.0098(17)
N3 0.046(3) 0.040(2) 0.024(2) 0.0005(16) 0.0068(19) 0.0028(18)
N1 0.041(3) 0.038(2) 0.021(2) -0.0061(16) 0.0068(18) 0.0034(17)
N5 0.027(2) 0.0302(19) 0.030(2) 0.0021(16) -0.0019(17) -0.0028(16)
N4 0.042(2) 0.034(2) 0.028(2) 0.0056(16) 0.0061(18) 0.0002(18)
N2 0.040(2) 0.028(2) 0.033(2) 0.0035(16) 0.0034(19) -0.0016(17)
C1 0.030(3) 0.037(3) 0.042(3) -0.011(2) -0.002(2) 0.001(2)
C2 0.036(3) 0.042(3) 0.026(3) -0.0115(19) 0.000(2) 0.003(2)
C3 0.062(4) 0.066(4) 0.027(3) -0.011(2) 0.006(3) 0.010(3)
C4 0.054(4) 0.066(4) 0.029(3) 0.001(2) 0.009(3) 0.003(3)
C5 0.042(3) 0.052(3) 0.018(2) 0.005(2) -0.005(2) -0.004(2)
C6 0.040(3) 0.040(3) 0.026(3) 0.0070(19) 0.004(2) 0.001(2)
C7 0.034(3) 0.035(2) 0.026(2) 0.0044(18) 0.001(2) 0.0029(19)
C8 0.024(2) 0.027(2) 0.028(2) 0.0018(17) -0.0051(19) 0.0015(17)
C9 0.037(3) 0.033(2) 0.028(3) 0.0037(19) 0.006(2) -0.005(2)
C10 0.032(3) 0.028(2) 0.031(3) 0.0029(18) -0.002(2) 0.0023(18)
C11 0.040(3) 0.030(2) 0.034(3) -0.0034(19) 0.000(2) -0.001(2)
C12 0.041(3) 0.032(2) 0.032(3) -0.0031(19) 0.001(2) 0.0051(19)
C13 0.050(3) 0.046(3) 0.041(3) -0.013(2) 0.002(3) 0.003(2)
C14 0.057(4) 0.060(3) 0.030(3) -0.012(2) 0.009(3) 0.001(3)
C15 0.037(3) 0.052(3) 0.030(3) -0.005(2) 0.004(2) 0.001(2)
C16 0.037(3) 0.055(3) 0.027(3) 0.002(2) 0.005(2) -0.002(2)
C17 0.038(3) 0.045(3) 0.033(3) 0.010(2) 0.003(2) -0.003(2)
C18 0.069(4) 0.053(3) 0.040(3) 0.021(3) 0.015(3) -0.006(3)
C19 0.061(4) 0.032(3) 0.046(3) 0.013(2) 0.006(3) -0.001(2)
C20 0.032(3) 0.030(2) 0.034(3) 0.0080(19) -0.001(2) -0.0044(19)
C21 0.024(2) 0.031(2) 0.037(3) 0.0062(19) -0.001(2) -0.0021(18)
C22 0.038(3) 0.028(2) 0.054(3) 0.004(2) 0.001(3) -0.004(2)
C23 0.047(3) 0.028(2) 0.056(4) -0.005(2) 0.005(3) -0.001(2)
C24 0.031(3) 0.027(2) 0.042(3) -0.0062(19) -0.005(2) 0.0001(19)
C25 0.055(4) 0.051(3) 0.050(4) -0.017(3) -0.002(3) 0.009(3)
C26 0.059(4) 0.055(3) 0.039(3) 0.015(3) 0.006(3) -0.003(3)
C27 0.068(4) 0.032(3) 0.037(3) -0.001(2) 0.001(3) 0.006(2)
C28 0.052(4) 0.074(4) 0.031(3) 0.006(3) 0.008(3) 0.001(3)
C29 0.043(3) 0.027(2) 0.033(3) -0.0025(19) 0.013(2) -0.0025(19)
C30 0.042(3) 0.034(3) 0.036(3) 0.002(2) -0.007(2) -0.005(2)
C31 0.028(3) 0.044(3) 0.027(3) 0.002(2) 0.005(2) -0.005(2)

loop_
_atom_type_symbol
_atom_type_description
_atom_type_scat_dispersion_real
_atom_type_scat_dispersion_imag
_atom_type_scat_source
C C 0.0033 0.0016 'International Tables Vol C Tables 4.2.6.8 and 6.1.1.4'
H H 0.0000 0.0000 'International Tables Vol C Tables 4.2.6.8 and 6.1.1.4'
F F 0.0171 0.0103 'International Tables Vol C Tables 4.2.6.8 and 6.1.1.4'
N N 0.0061 0.0033 'International Tables Vol C Tables 4.2.6.8 and 6.1.1.4'
O O 0.0106 0.0060 'International Tables Vol C Tables 4.2.6.8 and 6.1.1.4'
Re Re -1.0185 7.2310 'International Tables Vol C Tables 4.2.6.8 and 6.1.1.4'

loop_
_geom_angle_atom_site_label_1
_geom_angle_atom_site_label_2
_geom_angle_atom_site_label_3
_geom_angle
C31 Re1 C29 85.7(2)
C31 Re1 C30 88.8(2)
C29 Re1 C30 85.3(2)
C31 Re1 N1 96.01(18)
C29 Re1 N1 178.26(17)
C30 Re1 N1 94.40(19)
C31 Re1 N5 87.60(17)
C29 Re1 N5 98.37(17)
C30 Re1 N5 174.61(19)
N1 Re1 N5 82.05(15)
C31 Re1 C8 164.02(17)
C29 Re1 C8 110.24(18)
C30 Re1 C8 93.38(18)
N1 Re1 C8 68.05(15)
N5 Re1 C8 89.06(14)
C15 N3 C12 109.2(4)
C2 N1 C5 108.0(4)
C2 N1 Re1 124.0(3)
C5 N1 Re1 126.0(3)
C21 N5 C24 107.5(4)
C21 N5 Re1 129.5(3)
C24 N5 Re1 118.2(3)
C17 N4 C20 110.2(4)
C17 N4 H4 124.9
C20 N4 H4 124.9
C7 N2 C10 111.3(4)
C7 N2 H2 117(3)
C10 N2 H2 129(3)
C24 C1 C2 125.5(4)
C24 C1 C25 117.8(5)
C2 C1 C25 116.4(5)
N1 C2 C1 121.8(5)
N1 C2 C3 107.9(4)
C1 C2 C3 129.9(4)
C4 C3 C2 107.7(5)
C4 C3 H3 126.2
C2 C3 H3 126.2
C3 C4 C5 107.0(5)
C3 C4 H4A 126.5
C5 C4 H4A 126.5
N1 C5 C6 119.6(5)
N1 C5 C4 109.3(5)
C6 C5 C4 131.0(5)
C5 C6 C7 117.6(4)
C5 C6 C26 121.9(5)
C7 C6 C26 120.4(5)
N2 C7 C6 128.6(4)
N2 C7 C8 106.4(4)
C6 C7 C8 124.7(4)
C9 C8 C7 107.8(4)
C9 C8 Re1 96.6(3)
C7 C8 Re1 92.9(3)
C9 C8 H8 118.3
C7 C8 H8 118.3
Re1 C8 H8 118.3
C8 C9 C10 108.9(4)
C8 C9 H9 128(4)
C10 C9 H9 123(4)
N2 C10 C11 128.0(4)
N2 C10 C9 105.3(4)
C11 C10 C9 126.7(4)
C12 C11 C10 121.6(4)
C12 C11 C27 117.8(4)
C10 C11 C27 120.4(5)
N3 C12 C11 122.5(4)
N3 C12 C13 107.7(4)
C11 C12 C13 129.8(5)
C14 C13 C12 108.0(5)
C14 C13 H13 126.0
C12 C13 H13 126.0
C13 C14 C15 107.3(5)
C13 C14 H14 126.4
C15 C14 H14 126.4
N3 C15 C16 119.7(4)
N3 C15 C14 107.9(5)
C16 C15 C14 132.4(5)
C15 C16 C17 123.0(5)
C15 C16 C28 121.2(5)
C17 C16 C28 115.8(5)
N4 C17 C16 125.7(5)
N4 C17 C18 107.7(5)
C16 C17 C18 126.7(5)
C19 C18 C17 107.2(5)
C19 C18 H18 126.4
C17 C18 H18 126.4
C18 C19 C20 108.7(5)
C18 C19 H19 125.7
C20 C19 H19 125.7
N4 C20 C21 132.2(4)
N4 C20 C19 106.2(4)
C21 C20 C19 121.6(4)
N5 C21 C20 131.4(4)
N5 C21 C22 108.2(4)
C20 C21 C22 120.4(4)
C23 C22 C21 108.9(4)
C23 C22 H22 125.5
C21 C22 H22 125.5
C22 C23 C24 107.3(4)
C22 C23 H23 126.3
C24 C23 H23 126.3
N5 C24 C1 127.0(4)
N5 C24 C23 108.0(5)
C1 C24 C23 124.8(4)
F3 C25 F2 106.9(5)
F3 C25 F1 104.5(5)
F2 C25 F1 105.8(5)
F3 C25 C1 114.0(5)
F2 C25 C1 112.2(5)
F1 C25 C1 112.7(5)
F6 C26 F4 108.3(6)
F6 C26 F5 102.2(5)
F4 C26 F5 104.2(5)
F6 C26 C6 114.5(5)
F4 C26 C6 114.4(5)
F5 C26 C6 112.0(5)
F8 C27 F9 106.6(5)
F8 C27 F7 104.9(5)
F9 C27 F7 104.2(5)
F8 C27 C11 114.3(5)
F9 C27 C11 112.1(5)
F7 C27 C11 113.9(4)
F11 C28 F12 106.9(5)
F11 C28 F10 106.0(5)
F12 C28 F10 105.5(5)
F11 C28 C16 112.4(5)
F12 C28 C16 111.6(5)
F10 C28 C16 113.8(5)
O1 C29 Re1 172.1(5)
O2 C30 Re1 178.0(5)
O3 C31 Re1 178.4(4)

loop_
_geom_bond_atom_site_label_1
_geom_bond_atom_site_label_2
_geom_bond_distance
Re1 C31 1.883(5)
Re1 C29 1.915(5)
Re1 C30 1.921(5)
Re1 N1 2.174(4)
Re1 N5 2.195(4)
Re1 C8 2.544(4)
F1 C25 1.342(7)
F2 C25 1.328(7)
F3 C25 1.325(7)
F4 C26 1.297(7)
F5 C26 1.338(7)
F6 C26 1.293(7)
F7 C27 1.333(7)
F8 C27 1.309(6)
F9 C27 1.326(7)
F10 C28 1.335(7)
F11 C28 1.326(7)
F12 C28 1.333(7)
O1 C29 1.149(6)
O2 C30 1.140(6)
O3 C31 1.149(6)
N3 C15 1.357(6)
N3 C12 1.366(6)
N1 C2 1.355(6)
N1 C5 1.373(6)
N5 C21 1.375(6)
N5 C24 1.390(6)
N4 C17 1.367(6)
N4 C20 1.370(6)
N4 H4 0.8800
N2 C7 1.361(6)
N2 C10 1.381(6)
N2 H2 0.89(5)
C1 C24 1.399(7)
C1 C2 1.407(7)
C1 C25 1.513(7)
C2 C3 1.457(8)
C3 C4 1.347(7)
C3 H3 0.9500
C4 C5 1.424(8)
C4 H4A 0.9500
C5 C6 1.406(7)
C6 C7 1.408(7)
C6 C26 1.496(7)
C7 C8 1.432(6)
C8 C9 1.361(7)
C8 H8 1.0000
C9 C10 1.430(6)
C9 H9 0.96(7)
C10 C11 1.402(7)
C11 C12 1.401(7)
C11 C27 1.494(6)
C12 C13 1.432(7)
C13 C14 1.350(8)
C13 H13 0.9500
C14 C15 1.442(7)
C14 H14 0.9500
C15 C16 1.403(7)
C16 C17 1.412(7)
C16 C28 1.498(8)
C17 C18 1.433(7)
C18 C19 1.357(8)
C18 H18 0.9500
C19 C20 1.442(7)
C19 H19 0.9500
C20 C21 1.398(7)
C21 C22 1.433(6)
C22 C23 1.335(8)
C22 H22 0.9500
C23 C24 1.446(7)
C23 H23 0.9500
